data_2223995
loop_
_publ_author_name
'Zhang, Bi-Song'

_publ_section_title
;
 Bis(2,2'-bipyridine-\k^2^<i>N</i>,<i>N</i>')dibromidocadmium(II)
;
_journal_coeditor_code RZ2371
_journal_issue 11
_journal_name_full 'Acta Crystallographica Section E'
_journal_page_first m1413
_journal_paper_doi 10.1107/S1600536809042597
_journal_volume 65
_journal_year 2009
_chemical_formula_iupac '[Cd Br2 (C10 H8 N2)2]'
_chemical_formula_moiety 'C20 H16 Br2 Cd N4'
_chemical_formula_sum 'C20 H16 Br2 Cd N4'
_chemical_formula_weight 584.59
_chemical_name_systematic
;
Bis(2,2'-bipyridine-\k^2^<i>N</i>,<i>N</i>')dibromidocadmium(II)
;
_space_group_IT_number 14
_symmetry_cell_setting monoclinic
_symmetry_space_group_name_Hall '-P 2ybc'
_symmetry_space_group_name_H-M 'P 1 21/c 1'
_atom_sites_solution_hydrogens geom
_atom_sites_solution_primary direct
_atom_sites_solution_secondary difmap
_audit_creation_method SHELXL-97
_cell_angle_alpha 90.00
_cell_angle_beta 98.66(3)
_cell_angle_gamma 90.00
_cell_formula_units_Z 4
_cell_length_a 8.9105(18)
_cell_length_b 14.446(3)
_cell_length_c 16.039(3)
_cell_measurement_reflns_used 13300
_cell_measurement_temperature 290(2)
_cell_measurement_theta_max 27.45
_cell_measurement_theta_min 3.10
_cell_volume 2041.0(7)
_computing_cell_refinement 'RAPID-AUTO (Rigaku, 1998)'
_computing_data_collection 'RAPID-AUTO (Rigaku, 1998)'
_computing_data_reduction 'CrystalStructure (Rigaku/MSC, 2002)'
_computing_molecular_graphics 'SHELXTL (Sheldrick, 2008)'
_computing_publication_material 'SHELXL97 (Sheldrick, 2008)'
_computing_structure_refinement 'SHELXL97 (Sheldrick, 2008)'
_computing_structure_solution 'SHELXS97 (Sheldrick, 2008)'
_diffrn_ambient_temperature 290(2)
_diffrn_measured_fraction_theta_full 0.993
_diffrn_measured_fraction_theta_max 0.993
_diffrn_measurement_device_type 'Rigaku R-AXIS RAPID'
_diffrn_measurement_method \w
_diffrn_radiation_monochromator graphite
_diffrn_radiation_source 'fine-focus sealed tube'
_diffrn_radiation_type MoK\a
_diffrn_radiation_wavelength 0.71073
_diffrn_reflns_av_R_equivalents 0.0495
_diffrn_reflns_av_sigmaI/netI 0.0457
_diffrn_reflns_limit_h_max 10
_diffrn_reflns_limit_h_min -11
_diffrn_reflns_limit_k_max 18
_diffrn_reflns_limit_k_min -18
_diffrn_reflns_limit_l_max 19
_diffrn_reflns_limit_l_min -20
_diffrn_reflns_number 18624
_diffrn_reflns_theta_full 27.45
_diffrn_reflns_theta_max 27.45
_diffrn_reflns_theta_min 3.10
_exptl_absorpt_coefficient_mu 4.997
_exptl_absorpt_correction_T_max 0.611
_exptl_absorpt_correction_T_min 0.605
_exptl_absorpt_correction_type multi-scan
_exptl_absorpt_process_details '(ABSCOR; Higashi, 1995)'
_exptl_crystal_colour red
_exptl_crystal_density_diffrn 1.902
_exptl_crystal_density_method 'not measured'
_exptl_crystal_description block
_exptl_crystal_F_000 1128
_exptl_crystal_size_max 0.100
_exptl_crystal_size_mid 0.100
_exptl_crystal_size_min 0.100
_refine_diff_density_max 0.886
_refine_diff_density_min -0.826
_refine_ls_extinction_method none
_refine_ls_goodness_of_fit_ref 1.141
_refine_ls_hydrogen_treatment constr
_refine_ls_matrix_type full
_refine_ls_number_parameters 244
_refine_ls_number_reflns 4632
_refine_ls_number_restraints 0
_refine_ls_restrained_S_all 1.141
_refine_ls_R_factor_all 0.0605
_refine_ls_R_factor_gt 0.0377
_refine_ls_shift/su_max 0.000
_refine_ls_shift/su_mean 0.000
_refine_ls_structure_factor_coef Fsqd
_refine_ls_weighting_details 'calc w=1/[\s^2^(Fo^2^)+(0.0714P)^2^+0.0000P] where P=(Fo^2^+2Fc^2^)/3'
_refine_ls_weighting_scheme calc
_refine_ls_wR_factor_gt 0.0953
_refine_ls_wR_factor_ref 0.1362
_reflns_number_gt 3399
_reflns_number_total 4632
_reflns_threshold_expression I>2\s(I)
_cod_data_source_file rz2371.cif
_cod_data_source_block I
_cod_original_sg_symbol_H-M 'P 21/c'
_cod_database_code 2223995
_cod_database_fobs_code 2223995

loop_
_symmetry_equiv_pos_as_xyz
'x, y, z'
'-x, y+1/2, -z+1/2'
'-x, -y, -z'
'x, -y-1/2, z-1/2'

loop_
_atom_site_type_symbol
_atom_site_label
_atom_site_fract_x
_atom_site_fract_y
_atom_site_fract_z
_atom_site_U_iso_or_equiv
_atom_site_adp_type
_atom_site_calc_flag
_atom_site_refinement_flags
_atom_site_occupancy
_atom_site_disorder_assembly
_atom_site_disorder_group
Cd Cd1 0.69224(3) 0.27479(2) 0.53117(2) 0.04035(14) Uani d . 1 . .
N N1 0.8618(4) 0.3596(3) 0.4587(3) 0.0457(9) Uani d . 1 . .
N N2 0.9463(4) 0.2806(3) 0.6104(3) 0.0461(10) Uani d . 1 . .
N N3 0.7832(5) 0.1333(3) 0.4672(3) 0.0516(10) Uani d . 1 . .
N N4 0.6434(4) 0.1378(3) 0.6057(3) 0.0479(10) Uani d . 1 . .
Br Br1 0.45650(6) 0.27703(4) 0.40944(4) 0.0621(2) Uani d . 1 . .
Br Br2 0.60886(6) 0.39268(5) 0.64099(4) 0.0712(2) Uani d . 1 . .
C C1 0.8134(6) 0.4015(4) 0.3861(4) 0.0573(14) Uani d . 1 . .
H H1 0.7102 0.3994 0.3653 0.069 Uiso calc R 1 . .
C C2 0.9077(6) 0.4480(4) 0.3397(4) 0.0637(15) Uani d . 1 . .
H H2 0.8698 0.4761 0.2887 0.076 Uiso calc R 1 . .
C C3 1.0589(7) 0.4515(4) 0.3713(4) 0.0669(16) Uani d . 1 . .
H H3 1.1258 0.4825 0.3418 0.080 Uiso calc R 1 . .
C C4 1.1125(6) 0.4090(4) 0.4471(4) 0.0548(13) Uani d . 1 . .
H H4 1.2153 0.4110 0.4688 0.066 Uiso calc R 1 . .
C C5 1.0102(5) 0.3630(3) 0.4904(3) 0.0430(11) Uani d . 1 . .
C C6 1.0568(5) 0.3196(3) 0.5738(3) 0.0426(11) Uani d . 1 . .
C C7 1.2045(5) 0.3221(4) 0.6161(4) 0.0611(15) Uani d . 1 . .
H H7 1.2814 0.3469 0.5897 0.073 Uiso calc R 1 . .
C C8 1.2375(6) 0.2884(4) 0.6963(4) 0.0682(18) Uani d . 1 . .
H H8 1.3364 0.2905 0.7247 0.082 Uiso calc R 1 . .
C C9 1.1227(6) 0.2511(4) 0.7349(4) 0.0624(15) Uani d . 1 . .
H H9 1.1415 0.2295 0.7901 0.075 Uiso calc R 1 . .
C C10 0.9787(6) 0.2470(5) 0.6885(4) 0.0574(14) Uani d . 1 . .
H H10 0.9013 0.2197 0.7128 0.069 Uiso calc R 1 . .
C C11 0.8526(6) 0.1343(5) 0.3996(4) 0.0669(16) Uani d . 1 . .
H H11 0.8733 0.1912 0.3765 0.080 Uiso calc R 1 . .
C C12 0.8956(7) 0.0543(6) 0.3618(4) 0.082(2) Uani d . 1 . .
H H12 0.9446 0.0575 0.3146 0.098 Uiso calc R 1 . .
C C13 0.8648(8) -0.0290(6) 0.3951(5) 0.086(2) Uani d . 1 . .
H H13 0.8923 -0.0838 0.3710 0.103 Uiso calc R 1 . .
C C14 0.7932(6) -0.0306(5) 0.4638(4) 0.0657(16) Uani d . 1 . .
H H14 0.7713 -0.0870 0.4872 0.079 Uiso calc R 1 . .
C C15 0.7520(5) 0.0523(4) 0.5001(3) 0.0478(12) Uani d . 1 . .
C C16 0.6702(5) 0.0545(4) 0.5747(3) 0.0475(12) Uani d . 1 . .
C C17 0.6210(6) -0.0250(4) 0.6101(4) 0.0662(16) Uani d . 1 . .
H H17 0.6405 -0.0829 0.5886 0.079 Uiso calc R 1 . .
C C18 0.5426(7) -0.0178(5) 0.6777(4) 0.0719(18) Uani d . 1 . .
H H18 0.5076 -0.0711 0.7011 0.086 Uiso calc R 1 . .
C C19 0.5158(6) 0.0670(5) 0.7108(4) 0.0620(15) Uani d . 1 . .
H H19 0.4640 0.0733 0.7566 0.074 Uiso calc R 1 . .
C C20 0.5694(6) 0.1418(4) 0.6725(3) 0.0569(14) Uani d . 1 . .
H H20 0.5534 0.2000 0.6943 0.068 Uiso calc R 1 . .

loop_
_atom_site_aniso_label
_atom_site_aniso_U_11
_atom_site_aniso_U_22
_atom_site_aniso_U_33
_atom_site_aniso_U_12
_atom_site_aniso_U_13
_atom_site_aniso_U_23
Cd1 0.0351(2) 0.0449(3) 0.0407(2) -0.00392(12) 0.00467(14) -0.00158(14)
N1 0.0384(18) 0.051(3) 0.047(2) -0.0046(17) 0.0033(16) 0.003(2)
N2 0.038(2) 0.054(3) 0.044(2) -0.0011(17) 0.0001(17) -0.0011(19)
N3 0.055(2) 0.051(3) 0.048(3) 0.0066(19) 0.0068(18) -0.005(2)
N4 0.047(2) 0.050(3) 0.045(2) -0.0040(18) 0.0053(17) -0.002(2)
Br1 0.0497(3) 0.0604(4) 0.0685(4) -0.0015(2) -0.0160(3) -0.0041(3)
Br2 0.0621(4) 0.0684(4) 0.0902(5) -0.0174(3) 0.0342(3) -0.0351(3)
C1 0.053(3) 0.065(4) 0.052(3) -0.009(3) 0.003(2) 0.011(3)
C2 0.072(4) 0.066(4) 0.053(3) -0.011(3) 0.010(3) 0.013(3)
C3 0.071(4) 0.065(4) 0.070(4) -0.021(3) 0.027(3) 0.000(3)
C4 0.045(3) 0.060(4) 0.061(4) -0.008(2) 0.015(2) -0.002(3)
C5 0.037(2) 0.045(3) 0.047(3) -0.0046(19) 0.0102(19) -0.006(2)
C6 0.034(2) 0.045(3) 0.049(3) -0.0020(19) 0.0075(18) -0.007(2)
C7 0.037(2) 0.074(4) 0.070(4) -0.001(2) -0.001(2) 0.000(3)
C8 0.045(3) 0.076(5) 0.075(4) 0.005(3) -0.017(3) -0.009(3)
C9 0.061(3) 0.065(4) 0.055(4) 0.005(3) -0.013(3) 0.001(3)
C10 0.050(3) 0.076(4) 0.046(3) -0.001(3) 0.005(2) 0.003(3)
C11 0.079(4) 0.074(4) 0.052(4) 0.007(3) 0.026(3) -0.006(3)
C12 0.077(4) 0.106(6) 0.065(4) 0.018(4) 0.022(3) -0.030(4)
C13 0.085(4) 0.074(5) 0.094(6) 0.018(4) 0.001(4) -0.037(4)
C14 0.073(4) 0.049(4) 0.072(4) 0.010(3) -0.001(3) -0.019(3)
C15 0.041(2) 0.047(3) 0.050(3) 0.002(2) -0.007(2) -0.006(2)
C16 0.050(3) 0.039(3) 0.048(3) -0.002(2) -0.008(2) -0.001(2)
C17 0.073(4) 0.045(4) 0.074(4) -0.010(3) -0.009(3) 0.010(3)
C18 0.070(4) 0.077(5) 0.065(4) -0.018(3) -0.001(3) 0.023(4)
C19 0.063(3) 0.073(4) 0.050(3) -0.017(3) 0.008(2) 0.008(3)
C20 0.056(3) 0.065(4) 0.051(3) -0.012(3) 0.013(2) 0.000(3)

loop_
_atom_type_symbol
_atom_type_description
_atom_type_scat_dispersion_real
_atom_type_scat_dispersion_imag
_atom_type_scat_source
C C 0.0033 0.0016 'International Tables Vol C Tables 4.2.6.8 and 6.1.1.4'
H H 0.0000 0.0000 'International Tables Vol C Tables 4.2.6.8 and 6.1.1.4'
N N 0.0061 0.0033 'International Tables Vol C Tables 4.2.6.8 and 6.1.1.4'
Br Br -0.2901 2.4595 'International Tables Vol C Tables 4.2.6.8 and 6.1.1.4'
Cd Cd -0.8075 1.2024 'International Tables Vol C Tables 4.2.6.8 and 6.1.1.4'

loop_
_geom_angle_atom_site_label_1
_geom_angle_atom_site_label_2
_geom_angle_atom_site_label_3
_geom_angle_site_symmetry_1
_geom_angle_site_symmetry_3
_geom_angle
_geom_angle_publ_flag
N1 Cd1 N4 . . 148.10(14) ?
N1 Cd1 N2 . . 68.09(14) ?
N4 Cd1 N2 . . 89.58(14) ?
N1 Cd1 N3 . . 87.20(15) ?
N4 Cd1 N3 . . 67.59(15) ?
N2 Cd1 N3 . . 84.70(14) ?
N1 Cd1 Br2 . . 104.92(11) ?
N4 Cd1 Br2 . . 96.31(10) ?
N2 Cd1 Br2 . . 87.84(10) ?
N3 Cd1 Br2 . . 162.24(11) ?
N1 Cd1 Br1 . . 97.18(9) ?
N4 Cd1 Br1 . . 101.28(9) ?
N2 Cd1 Br1 . . 164.09(11) ?
N3 Cd1 Br1 . . 88.71(10) ?
Br2 Cd1 Br1 . . 102.30(3) ?
C1 N1 C5 . . 119.1(4) ?
C1 N1 Cd1 . . 121.2(3) ?
C5 N1 Cd1 . . 119.6(3) ?
C10 N2 C6 . . 119.6(4) ?
C10 N2 Cd1 . . 122.2(3) ?
C6 N2 Cd1 . . 118.3(3) ?
C11 N3 C15 . . 119.0(5) ?
C11 N3 Cd1 . . 123.4(4) ?
C15 N3 Cd1 . . 117.4(3) ?
C16 N4 C20 . . 118.2(5) ?
C16 N4 Cd1 . . 120.2(3) ?
C20 N4 Cd1 . . 120.9(4) ?
N1 C1 C2 . . 123.5(5) ?
N1 C1 H1 . . 118.2 ?
C2 C1 H1 . . 118.2 ?
C3 C2 C1 . . 117.7(6) ?
C3 C2 H2 . . 121.1 ?
C1 C2 H2 . . 121.1 ?
C2 C3 C4 . . 120.1(5) ?
C2 C3 H3 . . 120.0 ?
C4 C3 H3 . . 120.0 ?
C3 C4 C5 . . 119.0(5) ?
C3 C4 H4 . . 120.5 ?
C5 C4 H4 . . 120.5 ?
N1 C5 C4 . . 120.5(5) ?
N1 C5 C6 . . 116.9(4) ?
C4 C5 C6 . . 122.5(4) ?
N2 C6 C7 . . 120.0(5) ?
N2 C6 C5 . . 116.7(4) ?
C7 C6 C5 . . 123.2(4) ?
C8 C7 C6 . . 120.4(5) ?
C8 C7 H7 . . 119.8 ?
C6 C7 H7 . . 119.8 ?
C7 C8 C9 . . 119.5(5) ?
C7 C8 H8 . . 120.3 ?
C9 C8 H8 . . 120.3 ?
C8 C9 C10 . . 117.7(6) ?
C8 C9 H9 . . 121.2 ?
C10 C9 H9 . . 121.2 ?
N2 C10 C9 . . 122.8(5) ?
N2 C10 H10 . . 118.6 ?
C9 C10 H10 . . 118.6 ?
N3 C11 C12 . . 122.8(7) ?
N3 C11 H11 . . 118.6 ?
C12 C11 H11 . . 118.6 ?
C13 C12 C11 . . 118.7(6) ?
C13 C12 H12 . . 120.7 ?
C11 C12 H12 . . 120.7 ?
C14 C13 C12 . . 118.8(6) ?
C14 C13 H13 . . 120.6 ?
C12 C13 H13 . . 120.6 ?
C13 C14 C15 . . 120.5(7) ?
C13 C14 H14 . . 119.8 ?
C15 C14 H14 . . 119.8 ?
N3 C15 C14 . . 120.2(5) ?
N3 C15 C16 . . 117.1(4) ?
C14 C15 C16 . . 122.7(5) ?
N4 C16 C17 . . 120.6(6) ?
N4 C16 C15 . . 117.0(5) ?
C17 C16 C15 . . 122.4(5) ?
C18 C17 C16 . . 119.3(6) ?
C18 C17 H17 . . 120.3 ?
C16 C17 H17 . . 120.3 ?
C19 C18 C17 . . 120.7(6) ?
C19 C18 H18 . . 119.7 ?
C17 C18 H18 . . 119.7 ?
C20 C19 C18 . . 116.2(6) ?
C20 C19 H19 . . 121.9 ?
C18 C19 H19 . . 121.9 ?
N4 C20 C19 . . 125.0(6) ?
N4 C20 H20 . . 117.5 ?
C19 C20 H20 . . 117.5 ?

loop_
_geom_bond_atom_site_label_1
_geom_bond_atom_site_label_2
_geom_bond_site_symmetry_2
_geom_bond_distance
_geom_bond_publ_flag
Cd1 N1 . 2.380(4) ?
Cd1 N4 . 2.385(4) ?
Cd1 N2 . 2.425(4) ?
Cd1 N3 . 2.478(4) ?
Cd1 Br2 . 2.6360(8) ?
Cd1 Br1 . 2.6440(11) ?
N1 C1 . 1.326(7) ?
N1 C5 . 1.345(6) ?
N2 C10 . 1.334(7) ?
N2 C6 . 1.343(6) ?
N3 C11 . 1.328(6) ?
N3 C15 . 1.329(7) ?
N4 C16 . 1.337(7) ?
N4 C20 . 1.341(7) ?
C1 C2 . 1.378(8) ?
C1 H1 . 0.9300 ?
C2 C3 . 1.367(8) ?
C2 H2 . 0.9300 ?
C3 C4 . 1.381(8) ?
C3 H3 . 0.9300 ?
C4 C5 . 1.395(7) ?
C4 H4 . 0.9300 ?
C5 C6 . 1.478(7) ?
C6 C7 . 1.388(6) ?
C7 C8 . 1.365(9) ?
C7 H7 . 0.9300 ?
C8 C9 . 1.382(9) ?
C8 H8 . 0.9300 ?
C9 C10 . 1.384(7) ?
C9 H9 . 0.9300 ?
C10 H10 . 0.9300 ?
C11 C12 . 1.386(9) ?
C11 H11 . 0.9300 ?
C12 C13 . 1.362(11) ?
C12 H12 . 0.9300 ?
C13 C14 . 1.355(9) ?
C13 H13 . 0.9300 ?
C14 C15 . 1.404(7) ?
C14 H14 . 0.9300 ?
C15 C16 . 1.492(8) ?
C16 C17 . 1.383(8) ?
C17 C18 . 1.379(9) ?
C17 H17 . 0.9300 ?
C18 C19 . 1.371(9) ?
C18 H18 . 0.9300 ?
C19 C20 . 1.363(8) ?
C19 H19 . 0.9300 ?
C20 H20 . 0.9300 ?

loop_
_geom_hbond_atom_site_label_D
_geom_hbond_atom_site_label_H
_geom_hbond_atom_site_label_A
_geom_hbond_site_symmetry_D
_geom_hbond_site_symmetry_H
_geom_hbond_site_symmetry_A
_geom_hbond_distance_DH
_geom_hbond_distance_HA
_geom_hbond_distance_DA
_geom_hbond_angle_DHA
_geom_hbond_publ_flag
C3 H3 Br2 . . 3_766 0.930 2.950 3.748(8) 144 yes
C7 H7 Br2 . . 1_655 0.930 2.980 3.708(5) 136 yes
C17 H17 Br1 . . 3_656 0.930 2.940 3.710(6) 141 yes
C18 H18 Br2 . . 2_646 0.930 2.930 3.624(7) 133 yes
